data_4511552
loop_
_publ_author_name
'Arora, Kapildev K.'
'Pedireddi, V. R.'

_publ_section_title
;
 Poly(pseudo)rotaxane-like Network Mediated by Hydrogen Bonds in the
 Solid-State Structure of 1,7-Phenanthroline
;
_journal_issue 4
_journal_name_full 'Crystal Growth &amp; Design'
_journal_page_first 1309
_journal_paper_doi 10.1021/cg050038t
_journal_volume 5
_journal_year 2005
_chemical_formula_moiety 2(C12H8N2):2(H2O):HCl
_chemical_formula_sum 'C24 H21 Cl N4 O2'
_chemical_formula_weight 432.90
_chemical_name_common '1,7-Phenanthroline + water + HCl'
_chemical_name_systematic
; 
 ? 
;
_space_group_IT_number 19
_symmetry_cell_setting orthorhombic
_symmetry_space_group_name_Hall 'P 2ac 2ab'
_symmetry_space_group_name_H-M 'P 21 21 21'
_atom_sites_solution_hydrogens geom
_atom_sites_solution_primary direct
_atom_sites_solution_secondary difmap
_audit_creation_method SHELXL-97
_cell_angle_alpha 90.00
_cell_angle_beta 90.00
_cell_angle_gamma 90.00
_cell_formula_units_Z 4
_cell_length_a 6.852(1)
_cell_length_b 17.012(1)
_cell_length_c 17.310(1)
_cell_measurement_temperature 120(2)
_cell_volume 2017.8(3)
_computing_cell_refinement SMART
_computing_data_collection SMART
_computing_data_reduction SAINTPLUS
_computing_structure_refinement 'SHELXTL (Sheldrick, 1997)'
_computing_structure_solution 'SHELXTL (Sheldrick, 1990)'
_diffrn_ambient_temperature 120(2)
_diffrn_measured_fraction_theta_full 1.000
_diffrn_measured_fraction_theta_max 1.000
_diffrn_measurement_device_type 'Bruker APEX CCD Area detector'
_diffrn_radiation_monochromator graphite
_diffrn_radiation_source 'fine-focus sealed tube'
_diffrn_radiation_type MoK\a
_diffrn_radiation_wavelength 0.71073
_diffrn_reflns_av_R_equivalents 0.0595
_diffrn_reflns_av_sigmaI/netI 0.0630
_diffrn_reflns_limit_h_max 8
_diffrn_reflns_limit_h_min -8
_diffrn_reflns_limit_k_max 20
_diffrn_reflns_limit_k_min -20
_diffrn_reflns_limit_l_max 21
_diffrn_reflns_limit_l_min -20
_diffrn_reflns_number 11349
_diffrn_reflns_theta_full 25.99
_diffrn_reflns_theta_max 25.99
_diffrn_reflns_theta_min 2.35
_exptl_absorpt_coefficient_mu 0.220
_exptl_absorpt_correction_T_max 0.9614
_exptl_absorpt_correction_T_min 0.8866
_exptl_crystal_colour Colorless
_exptl_crystal_density_diffrn 1.425
_exptl_crystal_density_method 'not measured'
_exptl_crystal_description Needle-like
_exptl_crystal_F_000 904
_exptl_crystal_size_max 0.56
_exptl_crystal_size_mid 0.20
_exptl_crystal_size_min 0.18
_refine_diff_density_max 0.249
_refine_diff_density_min -0.301
_refine_diff_density_rms 0.060
_refine_ls_abs_structure_details 'Flack H D (1983), Acta Cryst. A39, 876-881'
_refine_ls_abs_structure_Flack 0.00(10)
_refine_ls_extinction_method none
_refine_ls_goodness_of_fit_ref 0.995
_refine_ls_hydrogen_treatment mixed
_refine_ls_matrix_type full
_refine_ls_number_parameters 297
_refine_ls_number_reflns 3958
_refine_ls_number_restraints 5
_refine_ls_restrained_S_all 0.999
_refine_ls_R_factor_all 0.0781
_refine_ls_R_factor_gt 0.0491
_refine_ls_shift/su_max 0.533
_refine_ls_shift/su_mean 0.002
_refine_ls_structure_factor_coef Fsqd
_refine_ls_weighting_details 'calc w=1/[\s^2^(Fo^2^)+(0.0700P)^2^+0.0000P] where P=(Fo^2^+2Fc^2^)/3'
_refine_ls_weighting_scheme calc
_refine_ls_wR_factor_gt 0.1208
_refine_ls_wR_factor_ref 0.1335
_reflns_number_gt 2720
_reflns_number_total 3958
_reflns_threshold_expression >2sigma(I)
_cod_data_source_file 2.cif
_cod_data_source_block 2
_cod_depositor_comments
;
The following automatic conversions were performed:

'_symmetry_cell_setting' value 'Orthorhombic' changed to
'orthorhombic' according to
/usr/data/users/saulius/automatic-downloads/retrospective/ACS/lib/dictionaries/cif_core.dic
dictionary named 'cif_core.dic' version 2.4.2 from 2011-04-26.

Automatic conversion script
Id: cif_fix_values 2281 2013-09-26 08:29:07Z andrius 
;
_cod_original_sg_symbol_H-M P2(1)2(1)2(1)
_cod_database_code 4511552

loop_
_symmetry_equiv_pos_as_xyz
'x, y, z'
'-x+1/2, -y, z+1/2'
'-x, y+1/2, -z+1/2'
'x+1/2, -y+1/2, -z'

loop_
_atom_site_label
_atom_site_type_symbol
_atom_site_fract_x
_atom_site_fract_y
_atom_site_fract_z
_atom_site_U_iso_or_equiv
_atom_site_adp_type
_atom_site_occupancy
_atom_site_symmetry_multiplicity
_atom_site_calc_flag
_atom_site_refinement_flags
Cl1 Cl 0.36378(13) -0.00220(5) 0.80883(5) 0.0422(3) Uani 1 1 d .
N1 N 0.0028(4) 0.13965(15) 1.08301(15) 0.0293(6) Uani 1 1 d .
N2 N 0.0018(4) 0.29258(16) 0.84912(15) 0.0310(6) Uani 1 1 d .
C1 C -0.0012(5) 0.13901(19) 1.15900(19) 0.0337(8) Uani 1 1 d .
H1 H -0.0012 0.0892 1.1838 0.040 Uiso 1 1 calc R
C2 C -0.0053(5) 0.2052(2) 1.20578(19) 0.0348(8) Uani 1 1 d .
H2 H -0.0086 0.2004 1.2604 0.042 Uiso 1 1 calc R
C3 C -0.0045(5) 0.2781(2) 1.17097(18) 0.0323(8) Uani 1 1 d .
H3 H -0.0070 0.3246 1.2013 0.039 Uiso 1 1 calc R
C4 C 0.0002(5) 0.35627(18) 1.04931(18) 0.0271(7) Uani 1 1 d .
H4 H 0.0009 0.4041 1.0776 0.033 Uiso 1 1 calc R
C5 C -0.0007(5) 0.35822(17) 0.97224(18) 0.0266(7) Uani 1 1 d .
H5 H -0.0032 0.4075 0.9464 0.032 Uiso 1 1 calc R
C6 C 0.0047(5) 0.2268(2) 0.80709(19) 0.0347(8) Uani 1 1 d .
H6 H 0.0036 0.2312 0.7524 0.042 Uiso 1 1 calc R
C7 C 0.0092(5) 0.1522(2) 0.83958(19) 0.0346(8) Uani 1 1 d .
H7 H 0.0109 0.1066 0.8079 0.042 Uiso 1 1 calc R
C8 C 0.0112(5) 0.14591(19) 0.91971(18) 0.0296(7) Uani 1 1 d .
H8 H 0.0158 0.0956 0.9435 0.036 Uiso 1 1 calc R
C9 C 0.0064(5) 0.21393(17) 0.96505(18) 0.0240(7) Uani 1 1 d .
C10 C 0.0021(5) 0.28729(18) 0.92807(18) 0.0245(7) Uani 1 1 d .
C11 C 0.0001(5) 0.28227(18) 1.09033(17) 0.0263(7) Uani 1 1 d .
C12 C 0.0040(5) 0.21130(17) 1.04850(17) 0.0235(7) Uani 1 1 d .
N3 N -0.2209(4) -0.30452(15) 0.87359(14) 0.0277(6) Uani 1 1 d .
N4 N -0.2099(4) -0.09653(16) 1.06269(15) 0.0290(6) Uani 1 1 d D
H04 H -0.202(8) -0.081(3) 1.1122(14) 0.11(2) Uiso 1 1 d D
C21 C -0.2273(5) -0.38083(19) 0.85954(19) 0.0324(8) Uani 1 1 d .
H21 H -0.2305 -0.3972 0.8071 0.039 Uiso 1 1 calc R
C22 C -0.2297(5) -0.4391(2) 0.91626(19) 0.0331(8) Uani 1 1 d .
H22 H -0.2365 -0.4931 0.9023 0.040 Uiso 1 1 calc R
C23 C -0.2222(5) -0.41745(18) 0.99222(19) 0.0306(7) Uani 1 1 d .
H23 H -0.2201 -0.4561 1.0318 0.037 Uiso 1 1 calc R
C24 C -0.2161(5) -0.3089(2) 1.08848(18) 0.0283(7) Uani 1 1 d .
H24 H -0.2159 -0.3458 1.1296 0.034 Uiso 1 1 calc R
C25 C -0.2150(5) -0.23135(18) 1.10490(18) 0.0279(7) Uani 1 1 d .
H25 H -0.2152 -0.2143 1.1572 0.033 Uiso 1 1 calc R
C26 C -0.2071(5) -0.0429(2) 1.00726(19) 0.0326(8) Uani 1 1 d .
H26 H -0.2034 0.0110 1.0213 0.039 Uiso 1 1 calc R
C27 C -0.2093(5) -0.0624(2) 0.93015(19) 0.0335(8) Uani 1 1 d .
H27 H -0.2083 -0.0224 0.8918 0.040 Uiso 1 1 calc R
C28 C -0.2129(5) -0.1403(2) 0.90904(18) 0.0297(8) Uani 1 1 d .
H28 H -0.2142 -0.1545 0.8559 0.036 Uiso 1 1 calc R
C29 C -0.2145(4) -0.19894(18) 0.96608(17) 0.0228(6) Uani 1 1 d .
C30 C -0.2137(5) -0.17484(18) 1.04377(18) 0.0256(7) Uani 1 1 d .
C31 C -0.2174(5) -0.33652(19) 1.01107(17) 0.0269(7) Uani 1 1 d .
C32 C -0.2179(4) -0.28245(19) 0.94917(16) 0.0244(7) Uani 1 1 d .
O1W O 0.2732(4) 0.54836(15) 0.78491(15) 0.0422(6) Uani 1 1 d D
O2W O 0.0066(5) 0.43134(16) 0.76683(15) 0.0468(7) Uani 1 1 d D
H1W H 0.185(4) 0.5125(17) 0.780(2) 0.050 Uiso 1 1 d D
H2W H 0.370(4) 0.542(2) 0.761(2) 0.050 Uiso 1 1 d D
H3W H -0.018(6) 0.3956(17) 0.7942(18) 0.050 Uiso 1 1 d D
H4W H -0.090(4) 0.446(2) 0.748(2) 0.050 Uiso 1 1 d D

loop_
_atom_site_aniso_label
_atom_site_aniso_U_11
_atom_site_aniso_U_22
_atom_site_aniso_U_33
_atom_site_aniso_U_23
_atom_site_aniso_U_13
_atom_site_aniso_U_12
Cl1 0.0530(5) 0.0363(5) 0.0374(5) -0.0008(4) -0.0035(4) 0.0005(5)
N1 0.0281(14) 0.0263(15) 0.0334(16) 0.0054(12) 0.0006(14) -0.0022(14)
N2 0.0266(14) 0.0401(17) 0.0264(15) 0.0014(12) -0.0006(13) -0.0004(15)
C1 0.0292(17) 0.0298(18) 0.042(2) 0.0149(15) 0.0023(18) -0.0006(17)
C2 0.0313(18) 0.046(2) 0.0271(18) 0.0024(15) -0.0036(16) -0.0064(19)
C3 0.0285(16) 0.0371(19) 0.0314(18) -0.0054(14) 0.0041(17) -0.0012(18)
C4 0.0242(15) 0.0214(16) 0.0357(19) -0.0045(14) -0.0009(16) 0.0017(15)
C5 0.0245(15) 0.0193(15) 0.0360(19) 0.0031(13) -0.0009(16) 0.0040(15)
C6 0.0323(18) 0.044(2) 0.0276(18) -0.0027(16) 0.0008(18) -0.0007(18)
C7 0.0309(18) 0.0329(19) 0.040(2) -0.0118(15) 0.0047(18) -0.0046(18)
C8 0.0264(17) 0.0257(17) 0.0368(19) -0.0023(14) 0.0016(17) 0.0002(16)
C9 0.0204(14) 0.0214(16) 0.0301(16) -0.0030(13) 0.0002(15) 0.0015(15)
C10 0.0194(15) 0.0265(18) 0.0276(16) 0.0005(13) 0.0000(15) -0.0010(16)
C11 0.0191(15) 0.0284(17) 0.0313(18) -0.0013(13) 0.0013(16) -0.0012(16)
C12 0.0175(14) 0.0252(17) 0.0278(17) 0.0000(13) 0.0012(15) -0.0002(15)
N3 0.0261(14) 0.0332(15) 0.0238(14) -0.0025(12) 0.0001(13) 0.0004(13)
N4 0.0264(14) 0.0293(15) 0.0314(16) -0.0047(12) 0.0005(13) -0.0010(13)
C21 0.0303(18) 0.037(2) 0.0302(18) -0.0059(14) -0.0020(16) -0.0003(16)
C22 0.0309(18) 0.0284(18) 0.040(2) -0.0051(15) -0.0007(17) 0.0006(16)
C23 0.0265(16) 0.0274(18) 0.0378(19) 0.0027(14) 0.0006(16) -0.0003(15)
C24 0.0239(16) 0.0350(19) 0.0259(17) 0.0050(14) -0.0022(15) -0.0023(15)
C25 0.0246(16) 0.0341(19) 0.0249(17) -0.0015(14) 0.0008(15) -0.0014(15)
C26 0.0293(16) 0.0300(18) 0.038(2) 0.0022(15) -0.0007(16) 0.0031(16)
C27 0.0338(19) 0.0341(19) 0.0324(19) 0.0080(15) -0.0041(16) 0.0000(16)
C28 0.0263(16) 0.039(2) 0.0242(17) 0.0027(14) -0.0013(15) -0.0018(16)
C29 0.0181(14) 0.0300(17) 0.0205(15) 0.0029(13) 0.0003(13) -0.0007(14)
C30 0.0153(14) 0.0308(18) 0.0306(17) -0.0024(14) 0.0015(15) -0.0003(14)
C31 0.0204(14) 0.0329(18) 0.0273(17) 0.0006(14) -0.0006(15) -0.0005(15)
C32 0.0182(14) 0.0307(17) 0.0245(17) 0.0012(13) -0.0011(14) 0.0005(14)
O1W 0.0499(17) 0.0311(13) 0.0456(16) 0.0014(12) -0.0071(14) 0.0069(13)
O2W 0.0515(17) 0.0459(17) 0.0431(17) 0.0060(12) -0.0049(15) 0.0053(16)

loop_
_atom_type_symbol
_atom_type_description
_atom_type_scat_dispersion_real
_atom_type_scat_dispersion_imag
_atom_type_scat_source
C C 0.0033 0.0016 'International Tables Vol C Tables 4.2.6.8 and 6.1.1.4'
H H 0.0000 0.0000 'International Tables Vol C Tables 4.2.6.8 and 6.1.1.4'
N N 0.0061 0.0033 'International Tables Vol C Tables 4.2.6.8 and 6.1.1.4'
O O 0.0106 0.0060 'International Tables Vol C Tables 4.2.6.8 and 6.1.1.4'
Cl Cl 0.1484 0.1585 'International Tables Vol C Tables 4.2.6.8 and 6.1.1.4'

loop_
_geom_angle_atom_site_label_1
_geom_angle_atom_site_label_2
_geom_angle_atom_site_label_3
_geom_angle
C1 N1 C12 116.6(3)
C6 N2 C10 119.3(3)
N1 C1 C2 125.3(3)
C3 C2 C1 118.3(3)
C2 C3 C11 118.8(3)
C5 C4 C11 120.9(3)
C4 C5 C10 120.9(3)
N2 C6 C7 123.1(3)
C6 C7 C8 118.3(3)
C7 C8 C9 119.7(3)
C8 C9 C10 118.7(3)
C8 C9 C12 122.4(3)
C10 C9 C12 118.9(3)
N2 C10 C9 120.9(3)
N2 C10 C5 118.6(3)
C9 C10 C5 120.5(3)
C3 C11 C12 118.0(3)
C3 C11 C4 122.3(3)
C12 C11 C4 119.6(3)
N1 C12 C11 122.9(3)
N1 C12 C9 117.9(3)
C11 C12 C9 119.2(3)
C21 N3 C32 116.6(3)
C26 N4 C30 119.7(3)
N3 C21 C22 124.7(3)
C23 C22 C21 119.0(3)
C22 C23 C31 119.0(3)
C25 C24 C31 121.5(3)
C24 C25 C30 120.1(3)
N4 C26 C27 122.5(3)
C26 C27 C28 119.3(3)
C27 C28 C29 119.9(3)
C28 C29 C30 117.8(3)
C28 C29 C32 123.6(3)
C30 C29 C32 118.6(3)
N4 C30 C29 120.8(3)
N4 C30 C25 118.5(3)
C29 C30 C25 120.8(3)
C32 C31 C23 117.3(3)
C32 C31 C24 120.0(3)
C23 C31 C24 122.7(3)
N3 C32 C31 123.3(3)
N3 C32 C29 117.7(3)
C31 C32 C29 119.0(3)

loop_
_geom_bond_atom_site_label_1
_geom_bond_atom_site_label_2
_geom_bond_distance
N1 C1 1.316(4)
N1 C12 1.357(4)
N2 C6 1.335(4)
N2 C10 1.370(4)
C1 C2 1.387(5)
C2 C3 1.379(5)
C3 C11 1.398(4)
C4 C5 1.335(4)
C4 C11 1.445(4)
C5 C10 1.429(4)
C6 C7 1.388(5)
C7 C8 1.391(4)
C8 C9 1.399(4)
C9 C10 1.403(4)
C9 C12 1.445(4)
C11 C12 1.408(4)
N3 C21 1.321(4)
N3 C32 1.361(4)
N4 C26 1.324(4)
N4 C30 1.372(4)
C21 C22 1.396(5)
C22 C23 1.367(5)
C23 C31 1.415(4)
C24 C25 1.349(4)
C24 C31 1.420(4)
C25 C30 1.430(4)
C26 C27 1.375(4)
C27 C28 1.376(5)
C28 C29 1.403(4)
C29 C30 1.406(4)
C29 C32 1.451(4)
C31 C32 1.412(4)
